data_4331969
loop_
_publ_author_name
'Carabineiro, Hugo'
'Villanneau, Richard'
'Carrier, Xavier'
'Herson, Patrick'
'Lemos, Francisco'
'Ram\^oa Ribeiro, Fernando'
'Proust, Anna'
'Che, Michel'

_publ_section_title
;
 Zirconium-Substituted Isopolytungstates:&#x00A0; Structural Models for
 Zirconia-Supported Tungsten Catalysts
;
_journal_issue 5
_journal_name_full 'Inorganic Chemistry'
_journal_page_first 1915
_journal_page_last 1923
_journal_paper_doi 10.1021/ic051941l
_journal_volume 45
_journal_year 2006
_chemical_formula_moiety '2(N C4 H12)+, (C2 H10 O21 S W5 Zr)2-, (C2 H6 O S), (H2O)'
_chemical_formula_sum 'C12 H42 N2 O23 S2 W5 Zr'
_chemical_formula_weight 1657.07
_space_group_IT_number 14
_symmetry_cell_setting monoclinic
_symmetry_space_group_name_Hall '-P 2ybc'
_symmetry_space_group_name_H-M 'P 1 21/c 1'
_atom_sites_solution_hydrogens geom
_atom_sites_solution_primary direct
_audit_creation_date 05-10-18
_audit_creation_method CRYSTALS_ver_12.82
_cell_angle_alpha 90
_cell_angle_beta 101.337(6)
_cell_angle_gamma 90
_cell_formula_units_Z 4
_cell_length_a 14.8962(14)
_cell_length_b 10.8357(6)
_cell_length_c 21.9071(17)
_cell_measurement_reflns_used 291
_cell_measurement_temperature 295
_cell_measurement_theta_max 22
_cell_measurement_theta_min 4
_cell_volume 3467.0(5)
_computing_cell_refinement 'Dirax/lsq (Duisenberg & Schreurs, 1989-2000)'
_computing_data_collection 'COLLECT. Nonius (1997-2001).'
_computing_data_reduction 'EvalCCD (Duisenberg & Schreurs 1990-2000)'
_computing_molecular_graphics 'CAMERON (Watkin et al., 1996)'
_computing_publication_material 'CRYSTALS (Betteridge et al., 2003)'
_computing_structure_refinement 'CRYSTALS (Betteridge et al., 2003)'
_computing_structure_solution 'SHELXS 86 (Sheldrick, 1986)'
_diffrn_ambient_temperature 295
_diffrn_measured_fraction_theta_full 0.988
_diffrn_measured_fraction_theta_max 0.965
_diffrn_measurement_device_type 'Nonius Kappa CCD'
_diffrn_measurement_method \w
_diffrn_radiation_monochromator graphite
_diffrn_radiation_type 'Mo K\a'
_diffrn_radiation_wavelength 0.71073
_diffrn_reflns_av_R_equivalents 0.030
_diffrn_reflns_limit_h_max 20
_diffrn_reflns_limit_h_min -20
_diffrn_reflns_limit_k_max 14
_diffrn_reflns_limit_k_min -15
_diffrn_reflns_limit_l_max 30
_diffrn_reflns_limit_l_min -24
_diffrn_reflns_number 22279
_diffrn_reflns_theta_full 25.200
_diffrn_reflns_theta_max 30.000
_diffrn_reflns_theta_min 2.121
_diffrn_standards_number 0
_exptl_absorpt_coefficient_mu 17.016
_exptl_absorpt_correction_T_max 0.248
_exptl_absorpt_correction_T_min 0.190
_exptl_absorpt_correction_type multi-scan
_exptl_absorpt_process_details 'SADABS (Siemens, 1996)'
_exptl_crystal_colour colourless
_exptl_crystal_density_diffrn 3.17
_exptl_crystal_description block
_exptl_crystal_F_000 3016
_exptl_crystal_size_max 0.10
_exptl_crystal_size_mid 0.09
_exptl_crystal_size_min 0.08
_refine_diff_density_max 1.99
_refine_diff_density_min -1.38
_refine_ls_extinction_coef 18.507
_refine_ls_extinction_method 'Larson 1970 Crystallographic Computing eq 22'
_refine_ls_goodness_of_fit_ref 1.0657
_refine_ls_hydrogen_treatment none
_refine_ls_matrix_type full
_refine_ls_number_parameters 406
_refine_ls_number_reflns 6065
_refine_ls_number_restraints 0
_refine_ls_R_factor_all 0.0592
_refine_ls_R_factor_gt 0.0274
_refine_ls_shift/su_max 0.000563
_refine_ls_structure_factor_coef F
_refine_ls_weighting_details
;
Method, part 1, Chebychev polynomial, (Watkin, 1994, Prince, 1982) 
[weight] = 1.0/[A~0~*T~0~(x)+A~1~*T~1~(x) ... +A~n-1~]*T~n-1~(x)] 
where A~i~ are the Chebychev coefficients listed below and x= Fcalc/Fmax 
Method = Robust Weighting (Prince, 1982) 
W = [weight] * [1-(deltaF/6*sigmaF)^2^]^2^ 
A~i~ are: 
0.956 -0.281 0.724 -0.612E-01 0.127 

'Because the data were collected with molybdenum radiation, there were no 
measurable anomalous differences, as a consequence of which it was 
admissible to merge Friedel pairs of reflections. 

All hydrogen atoms were found in difference density syntheses. 

Hydrogen atoms were placed geometrically after each cycle. 

Hydrogen atoms were placed geometrically after each cycle, the preferred 
orientations of those groups whose conformations could not be assigned 
unambiguously having been previously identified by examination of a 
difference Fourier map. 

Hydrogen atoms were seen in a difference density synthesis. Those 
attached to carbon atoms were repositioned geometrically. 

Hydrogen were initially refined with soft restraints on the 
bonds to regularise their geometry (bond lengths to accepted values, 
angles either set by symmetry or to accepted values, and 
U[iso] dependent upon the adjacent bonded atom), 
after which they were refined with riding constraints only. 


donated by Bill Clegg: 

The H atoms were all located in a difference map, but those 
attached to carbon atoms were repositioned geometrically. 
The H atoms were initially refined with soft restraints on the 
bond lengths and angles to regularise their geometry (C---H in the range 
0.93-98, O---N in the range 0.86-0.89 and O---H = 0.82 \%A) and isotropic adps 
(U(H) in the range 1.2-1.5 times U~equiv~ of the adjacent atom), 
after which they were refined with riding constraints. ' 
;
_refine_ls_weighting_scheme calc
_refine_ls_wR_factor_all 0.0428
_refine_ls_wR_factor_gt 0.0285
_refine_ls_wR_factor_ref 0.0285
_reflns_limit_h_max 20
_reflns_limit_h_min -20
_reflns_limit_k_max 15
_reflns_limit_k_min 0
_reflns_limit_l_max 30
_reflns_limit_l_min 0
_reflns_number_gt 6065
_reflns_number_total 6065
_reflns_threshold_expression I>3.00u(I)
_cod_data_source_file ic051941lsup1.cif
_cod_data_source_block 1b_cif
_cod_depositor_comments
;
The following automatic conversions were performed:

'_symmetry_cell_setting' value 'Monoclinic' changed to 'monoclinic'
according to /home/saulius/struct/CIF-dictionaries/cif_core.dic
dictionary named 'cif_core.dic' version 2.4.2 from 2011-04-26.

Automatic conversion script
Id: cif_fix_values 1891 2012-01-12 08:04:46Z andrius 
;
_cod_original_cell_volume 3467.1(5)
_cod_original_sg_symbol_H-M 'P 1 21/c 1 '
_cod_original_formula_sum 'C12 H42 N2 O23 S2 W5 Zr1'
_cod_database_code 4331969

loop_
_symmetry_equiv_pos_as_xyz
x,y,z
-x,-y,-z
-x,y+1/2,-z+1/2
x,-y+1/2,z+1/2

loop_
_atom_site_label
_atom_site_type_symbol
_atom_site_fract_x
_atom_site_fract_y
_atom_site_fract_z
_atom_site_U_iso_or_equiv
_atom_site_occupancy
_atom_site_adp_type
W1 W 0.18803(2) 0.42760(3) 0.143378(15) 0.0164 1.0000 Uani
W2 W 0.305358(19) 0.20659(3) 0.089155(13) 0.0143 1.0000 Uani
W3 W 0.302613(19) 0.21837(3) 0.238642(13) 0.0137 1.0000 Uani
W4 W 0.079248(19) 0.21116(3) 0.207033(13) 0.0138 1.0000 Uani
W5 W 0.080220(19) 0.19877(3) 0.058119(13) 0.0127 1.0000 Uani
Zr1 Zr 0.19752(5) -0.02692(6) 0.15241(3) 0.0111 1.0000 Uani
O1 O 0.1339(5) -0.1918(6) 0.1924(4) 0.0369 1.0000 Uani
O2 O 0.1777(4) -0.1818(5) 0.0776(3) 0.0218 1.0000 Uani
O10 O 0.1858(5) 0.5872(5) 0.1405(3) 0.0295 1.0000 Uani
O11 O 0.3076(4) -0.1694(5) 0.1792(3) 0.0215 1.0000 Uani
O12 O 0.2790(4) 0.3832(5) 0.0970(3) 0.0206 1.0000 Uani
O13 O 0.2781(4) 0.3921(5) 0.2168(3) 0.0208 1.0000 Uani
O14 O 0.0994(4) 0.3883(5) 0.1918(3) 0.0200 1.0000 Uani
O15 O 0.1006(4) 0.3790(5) 0.0726(2) 0.0189 1.0000 Uani
O20 O 0.3885(4) 0.2123(6) 0.0447(3) 0.0265 1.0000 Uani
O21 O 0.2893(3) 0.0403(5) 0.1001(2) 0.0156 1.0000 Uani
O23 O 0.3737(3) 0.2180(5) 0.1732(3) 0.0181 1.0000 Uani
O25 O 0.1927(4) 0.2066(5) 0.0268(2) 0.0178 1.0000 Uani
O30 O 0.3854(4) 0.2315(6) 0.3051(3) 0.0256 1.0000 Uani
O31 O 0.2846(4) 0.0503(5) 0.2296(3) 0.0176 1.0000 Uani
O34 O 0.1894(4) 0.2268(5) 0.2699(2) 0.0199 1.0000 Uani
O40 O -0.0048(4) 0.2249(6) 0.2502(3) 0.0246 1.0000 Uani
O41 O 0.0978(4) 0.0447(5) 0.2012(2) 0.0161 1.0000 Uani
O45 O 0.0086(3) 0.2130(5) 0.1226(3) 0.0177 1.0000 Uani
O50 O -0.0039(4) 0.2036(5) -0.0085(3) 0.0224 1.0000 Uani
O51 O 0.0978(4) 0.0354(5) 0.0759(2) 0.0164 1.0000 Uani
O1234 O 0.1908(3) 0.2093(5) 0.1483(2) 0.0141 1.0000 Uani
S1 S 0.35385(14) -0.1970(2) 0.24656(9) 0.0229 1.0000 Uani
C1 C 0.4056(7) -0.3447(8) 0.2417(5) 0.0358 1.0000 Uani
C2 C 0.4563(7) -0.1074(10) 0.2610(6) 0.0465 1.0000 Uani
N1 N 0.1590(5) 0.4970(7) -0.0937(3) 0.0258 1.0000 Uani
C11 C 0.2426(8) 0.4172(11) -0.0761(6) 0.0471 1.0000 Uani
C12 C 0.1466(8) 0.5736(11) -0.0383(4) 0.0424 1.0000 Uani
C13 C 0.1735(10) 0.5804(11) -0.1459(6) 0.0531 1.0000 Uani
C14 C 0.0746(8) 0.4206(11) -0.1134(6) 0.0479 1.0000 Uani
N2 N 0.2007(5) -0.0002(6) -0.1129(3) 0.0220 1.0000 Uani
C21 C 0.1140(8) 0.0802(10) -0.1228(5) 0.0410 1.0000 Uani
C22 C 0.1994(8) -0.0761(11) -0.1705(5) 0.0446 1.0000 Uani
C23 C 0.1986(7) -0.0831(9) -0.0573(5) 0.0343 1.0000 Uani
C24 C 0.2849(8) 0.0781(12) -0.0996(6) 0.0489 1.0000 Uani
S2 S 0.3950(2) -0.3127(4) 0.05619(17) 0.0600 1.0000 Uani
O201 O 0.3581(7) -0.3247(11) -0.0140(4) 0.0702 1.0000 Uani
C201 C 0.4526(10) -0.1679(15) 0.0664(7) 0.0641 1.0000 Uani
C202 C 0.4928(14) -0.409(2) 0.0686(9) 0.1178 1.0000 Uani
O100 O 0.5816(7) 0.2085(15) 0.1086(5) 0.1014 1.0000 Uani

loop_
_atom_site_aniso_label
_atom_site_aniso_U_11
_atom_site_aniso_U_22
_atom_site_aniso_U_33
_atom_site_aniso_U_23
_atom_site_aniso_U_13
_atom_site_aniso_U_12
W1 0.01936(14) 0.00724(11) 0.02121(13) -0.00048(10) 0.00082(10) -0.00054(11)
W2 0.01253(13) 0.01498(13) 0.01637(13) 0.00011(10) 0.00531(10) -0.00300(11)
W3 0.01235(13) 0.01298(12) 0.01441(12) -0.00291(10) -0.00071(9) 0.00057(11)
W4 0.01245(13) 0.01323(13) 0.01684(13) -0.00193(10) 0.00566(10) 0.00291(10)
W5 0.01174(13) 0.01098(12) 0.01411(12) -0.00015(10) -0.00079(9) 0.00037(10)
Zr1 0.0108(3) 0.0080(3) 0.0149(3) -0.0004(2) 0.0037(2) 0.0010(2)
O1 0.039(4) 0.015(3) 0.068(5) -0.002(3) 0.039(4) -0.005(3)
O2 0.024(3) 0.013(2) 0.026(3) -0.005(2) -0.002(2) 0.002(2)
O10 0.033(3) 0.010(2) 0.042(4) 0.004(2) 0.001(3) 0.002(2)
O11 0.019(3) 0.017(3) 0.027(3) -0.003(2) 0.001(2) 0.006(2)
O12 0.024(3) 0.016(2) 0.022(3) 0.001(2) 0.007(2) -0.007(2)
O13 0.022(3) 0.014(2) 0.025(3) -0.006(2) 0.002(2) 0.001(2)
O14 0.022(3) 0.015(2) 0.024(3) -0.005(2) 0.004(2) 0.007(2)
O15 0.025(3) 0.011(2) 0.018(3) 0.0003(19) -0.002(2) 0.001(2)
O20 0.020(3) 0.034(3) 0.028(3) -0.002(3) 0.011(2) -0.010(3)
O21 0.011(2) 0.014(2) 0.023(3) 0.003(2) 0.005(2) 0.0022(19)
O23 0.009(2) 0.021(3) 0.023(3) -0.005(2) 0.0004(19) -0.003(2)
O25 0.020(3) 0.020(3) 0.015(2) -0.001(2) 0.008(2) -0.003(2)
O30 0.022(3) 0.032(3) 0.019(3) -0.003(2) -0.004(2) 0.001(3)
O31 0.016(3) 0.013(2) 0.023(3) -0.003(2) 0.005(2) 0.000(2)
O34 0.021(3) 0.023(3) 0.015(2) -0.004(2) 0.003(2) 0.007(2)
O40 0.018(3) 0.032(3) 0.026(3) -0.006(2) 0.010(2) 0.005(2)
O41 0.016(3) 0.011(2) 0.023(3) 0.0019(19) 0.009(2) 0.004(2)
O45 0.007(2) 0.018(3) 0.026(3) -0.001(2) 0.0007(19) 0.007(2)
O50 0.013(2) 0.025(3) 0.025(3) -0.001(2) -0.006(2) 0.006(2)
O51 0.014(3) 0.014(2) 0.020(2) 0.0024(19) 0.002(2) 0.000(2)
O1234 0.008(2) 0.019(2) 0.015(2) -0.001(2) 0.0018(16) -0.001(2)
S1 0.0188(9) 0.0235(9) 0.0243(9) 0.0005(7) -0.0010(7) 0.0051(8)
C1 0.038(5) 0.015(4) 0.048(6) 0.012(4) -0.007(4) 0.012(4)
C2 0.022(5) 0.029(5) 0.078(8) -0.011(5) -0.016(5) 0.002(4)
N1 0.035(4) 0.020(3) 0.021(3) -0.004(3) 0.002(3) 0.008(3)
C11 0.040(6) 0.036(5) 0.064(7) 0.006(5) 0.005(5) 0.023(5)
C12 0.059(7) 0.050(6) 0.024(4) -0.012(4) 0.021(4) 0.013(5)
C13 0.084(9) 0.036(6) 0.043(6) 0.018(5) 0.023(6) 0.009(6)
C14 0.038(6) 0.041(6) 0.059(7) -0.009(5) -0.004(5) -0.007(5)
N2 0.025(3) 0.020(3) 0.020(3) 0.000(3) 0.001(3) -0.003(3)
C21 0.040(6) 0.035(5) 0.048(6) 0.010(5) 0.008(5) 0.017(5)
C22 0.053(7) 0.043(6) 0.035(5) -0.018(5) 0.002(5) -0.001(5)
C23 0.040(5) 0.032(5) 0.033(5) 0.014(4) 0.011(4) -0.002(4)
C24 0.048(7) 0.050(6) 0.053(7) 0.000(5) 0.021(5) -0.031(6)
S2 0.0552(19) 0.074(2) 0.0514(18) -0.0037(17) 0.0133(15) 0.0042(18)
O201 0.056(6) 0.089(7) 0.054(5) -0.003(5) -0.018(4) -0.012(5)
C201 0.052(8) 0.068(9) 0.070(9) -0.021(7) 0.008(7) 0.001(7)
C202 0.112(15) 0.118(16) 0.098(14) -0.037(12) -0.041(12) 0.088(14)
O100 0.041(5) 0.185(15) 0.071(7) 0.018(9) -0.006(5) 0.005(8)

loop_
_atom_type_symbol
_atom_type_scat_dispersion_real
_atom_type_scat_dispersion_imag
_atom_type_scat_Cromer_Mann_a1
_atom_type_scat_Cromer_Mann_b1
_atom_type_scat_Cromer_Mann_a2
_atom_type_scat_Cromer_Mann_b2
_atom_type_scat_Cromer_Mann_a3
_atom_type_scat_Cromer_Mann_b3
_atom_type_scat_Cromer_Mann_a4
_atom_type_scat_Cromer_Mann_b4
_atom_type_scat_Cromer_Mann_c
_atom_type_scat_source
C 0.0033 0.0016 2.3100 20.8439 1.0200 10.2075 1.5886 0.5687 0.8650 51.6512 0.2156 'International Tables Vol C 4.2.6.8 and 6.1.1.4'
H 0.0000 0.0000 0.4930 10.5109 0.3229 26.1257 0.1402 3.1424 0.0408 57.7998 0.0030 'International Tables Vol C 4.2.6.8 and 6.1.1.4'
O 0.0106 0.0060 3.0485 13.2771 2.2868 5.7011 1.5463 0.3239 0.8670 32.9089 0.2508 'International Tables Vol C 4.2.6.8 and 6.1.1.4'
W -0.8490 6.8722 29.0818 1.7203 15.4300 9.2259 14.4327 0.3217 5.1198 57.0560 9.8875 'International Tables Vol C 4.2.6.8 and 6.1.1.4'
Zr -2.9673 0.5597 17.8765 1.2762 10.9480 11.9160 5.4173 0.1176 3.6572 87.6627 2.0693 'International Tables Vol C 4.2.6.8 and 6.1.1.4'
S 0.1246 0.1234 6.9053 1.4679 5.2034 22.2151 1.4379 0.2536 1.5863 56.1720 0.8669 'International Tables Vol C 4.2.6.8 and 6.1.1.4'
N 0.0061 0.0033 12.2126 0.0057 3.1322 9.8933 2.0125 28.9975 1.1663 0.5826 -11.5290 'International Tables Vol C 4.2.6.8 and 6.1.1.4'

loop_
_geom_angle_atom_site_label_1
_geom_angle_atom_site_label_2
_geom_angle_atom_site_label_3
_geom_angle
_geom_angle_publ_flag
W2 W1 W3 59.344(10) yes
W2 W1 W4 88.590(11) yes
W3 W1 W4 58.992(10) yes
W2 W1 W5 59.378(10) yes
W3 W1 W5 88.606(11) yes
W4 W1 W5 59.036(10) yes
W2 W1 O10 135.7(2) yes
W3 W1 O10 135.2(2) yes
W4 W1 O10 135.7(2) yes
W5 W1 O10 136.2(2) yes
W2 W1 O12 31.62(16) yes
W3 W1 O12 80.26(17) yes
W4 W1 O12 120.20(16) yes
W5 W1 O12 80.10(16) yes
O10 W1 O12 104.1(3) yes
W2 W1 O13 79.90(16) yes
W3 W1 O13 31.55(16) yes
W4 W1 O13 79.90(17) yes
W5 W1 O13 120.16(16) yes
O10 W1 O13 103.6(3) yes
W2 W1 O14 120.75(16) yes
W3 W1 O14 79.82(16) yes
W4 W1 O14 32.16(16) yes
W5 W1 O14 80.46(16) yes
O10 W1 O14 103.5(3) yes
W2 W1 O15 80.32(17) yes
W3 W1 O15 120.72(16) yes
W4 W1 O15 80.37(17) yes
W5 W1 O15 32.12(16) yes
O10 W1 O15 104.1(3) yes
W2 W1 O1234 44.74(13) yes
W3 W1 O1234 44.50(12) yes
W4 W1 O1234 43.85(13) yes
W5 W1 O1234 44.11(12) yes
O10 W1 O1234 179.4(3) yes
O12 W1 O13 86.7(2) yes
O12 W1 O14 152.4(2) yes
O13 W1 O14 86.3(2) yes
O12 W1 O15 86.6(2) yes
O13 W1 O15 152.3(2) yes
O14 W1 O15 87.3(2) yes
O12 W1 O1234 76.4(2) yes
O13 W1 O1234 76.0(2) yes
O14 W1 O1234 76.0(2) yes
O15 W1 O1234 76.2(2) yes
W1 W2 Zr1 93.798(15) yes
W1 W2 O12 30.56(16) yes
Zr1 W2 O12 124.36(16) yes
W1 W2 O20 131.7(2) yes
Zr1 W2 O20 134.5(2) yes
O12 W2 O20 101.1(3) yes
W1 W2 O21 124.65(16) yes
Zr1 W2 O21 30.88(16) yes
O12 W2 O21 155.2(2) yes
O20 W2 O21 103.6(3) yes
W1 W2 O23 80.10(16) yes
Zr1 W2 O23 82.10(16) yes
O12 W2 O23 86.0(2) yes
O20 W2 O23 103.6(3) yes
O21 W2 O23 89.8(2) yes
W1 W2 O25 79.00(16) yes
Zr1 W2 O25 82.86(15) yes
O12 W2 O25 84.4(2) yes
O20 W2 O25 102.7(3) yes
O21 W2 O25 88.6(2) yes
W1 W2 O1234 45.51(13) yes
Zr1 W2 O1234 48.29(13) yes
O12 W2 O1234 76.1(2) yes
O20 W2 O1234 177.1(3) yes
O21 W2 O1234 79.1(2) yes
O23 W2 O25 153.3(2) yes
O23 W2 O1234 77.0(2) yes
O25 W2 O1234 76.46(19) yes
W1 W3 Zr1 93.440(15) yes
W1 W3 O13 30.87(16) yes
Zr1 W3 O13 124.30(16) yes
W1 W3 O23 79.91(16) yes
Zr1 W3 O23 81.30(15) yes
O13 W3 O23 85.6(2) yes
W1 W3 O30 132.2(2) yes
Zr1 W3 O30 134.4(2) yes
O13 W3 O30 101.3(3) yes
O23 W3 O30 102.8(3) yes
W1 W3 O31 124.11(17) yes
Zr1 W3 O31 30.81(17) yes
O13 W3 O31 154.9(2) yes
O23 W3 O31 90.4(2) yes
O30 W3 O31 103.7(3) yes
W1 W3 O34 79.32(16) yes
Zr1 W3 O34 84.12(16) yes
O13 W3 O34 84.7(2) yes
O23 W3 O34 153.8(2) yes
O30 W3 O34 103.0(3) yes
W1 W3 O1234 45.53(13) yes
Zr1 W3 O1234 47.91(13) yes
O13 W3 O1234 76.4(2) yes
O23 W3 O1234 76.98(19) yes
O30 W3 O1234 177.7(2) yes
O31 W3 O34 88.1(2) yes
O31 W3 O1234 78.6(2) yes
O34 W3 O1234 77.1(2) yes
W1 W4 Zr1 93.309(15) yes
W1 W4 O14 30.66(16) yes
Zr1 W4 O14 123.97(16) yes
W1 W4 O34 79.66(17) yes
Zr1 W4 O34 83.88(16) yes
O14 W4 O34 84.2(2) yes
W1 W4 O40 129.8(2) yes
Zr1 W4 O40 136.9(2) yes
O14 W4 O40 99.2(3) yes
O34 W4 O40 102.0(3) yes
W1 W4 O41 125.07(16) yes
Zr1 W4 O41 31.76(16) yes
O14 W4 O41 155.7(2) yes
O34 W4 O41 91.0(2) yes
O40 W4 O41 105.1(3) yes
W1 W4 O45 79.02(16) yes
Zr1 W4 O45 84.03(15) yes
O14 W4 O45 84.3(2) yes
O34 W4 O45 154.8(2) yes
O40 W4 O45 101.9(3) yes
W1 W4 O1234 45.66(13) yes
Zr1 W4 O1234 47.65(13) yes
O14 W4 O1234 76.3(2) yes
O34 W4 O1234 78.1(2) yes
O40 W4 O1234 175.5(2) yes
O41 W4 O45 90.3(2) yes
O41 W4 O1234 79.4(2) yes
O45 W4 O1234 77.40(19) yes
W1 W5 Zr1 93.470(15) yes
W1 W5 O15 30.34(15) yes
Zr1 W5 O15 123.80(15) yes
W1 W5 O25 79.05(16) yes
Zr1 W5 O25 82.59(16) yes
O15 W5 O25 84.2(2) yes
W1 W5 O45 78.75(16) yes
Zr1 W5 O45 84.64(15) yes
O15 W5 O45 83.9(2) yes
O25 W5 O45 153.6(2) yes
W1 W5 O50 130.00(19) yes
Zr1 W5 O50 136.53(19) yes
O15 W5 O50 99.7(2) yes
O25 W5 O50 103.6(3) yes
O45 W5 O50 101.6(2) yes
W1 W5 O51 124.88(16) yes
Zr1 W5 O51 31.47(16) yes
O15 W5 O51 155.2(2) yes
O25 W5 O51 91.2(2) yes
O45 W5 O51 89.9(2) yes
W1 W5 O1234 45.46(13) yes
Zr1 W5 O1234 48.02(13) yes
O15 W5 O1234 75.8(2) yes
O25 W5 O1234 77.3(2) yes
O45 W5 O1234 77.00(19) yes
O50 W5 O51 105.1(2) yes
O50 W5 O1234 175.3(2) yes
O51 W5 O1234 79.4(2) yes
W2 Zr1 W5 57.135(14) yes
W2 Zr1 W3 57.009(13) yes
W5 Zr1 W3 84.472(16) yes
W2 Zr1 W4 84.302(16) yes
W5 Zr1 W4 56.414(13) yes
W3 Zr1 W4 56.281(13) yes
W2 Zr1 O1 175.67(16) yes
W5 Zr1 O1 125.95(19) yes
W3 Zr1 O1 124.9(2) yes
W4 Zr1 O1 99.97(16) yes
W2 Zr1 O2 104.62(15) yes
W5 Zr1 O2 96.34(14) yes
W3 Zr1 O2 157.37(15) yes
W4 Zr1 O2 141.08(14) yes
O1 Zr1 O2 72.5(2) yes
W2 Zr1 O11 103.70(15) yes
W5 Zr1 O11 154.53(16) yes
W3 Zr1 O11 99.04(14) yes
W4 Zr1 O11 144.72(15) yes
O1 Zr1 O11 72.4(2) yes
W2 Zr1 O21 27.01(14) yes
W5 Zr1 O21 74.47(14) yes
W3 Zr1 O21 75.84(15) yes
W4 Zr1 O21 111.29(14) yes
O1 Zr1 O21 148.7(2) yes
W2 Zr1 O31 76.51(15) yes
W5 Zr1 O31 111.18(14) yes
W3 Zr1 O31 26.85(14) yes
W4 Zr1 O31 72.53(15) yes
O1 Zr1 O31 104.0(3) yes
W2 Zr1 O41 111.12(14) yes
W5 Zr1 O41 73.85(14) yes
W3 Zr1 O41 74.46(14) yes
W4 Zr1 O41 26.83(13) yes
O1 Zr1 O41 73.2(2) yes
W2 Zr1 O51 75.91(14) yes
W5 Zr1 O51 26.63(14) yes
W3 Zr1 O51 111.04(14) yes
W4 Zr1 O51 73.20(15) yes
O1 Zr1 O51 105.9(3) yes
W2 Zr1 O1234 42.90(12) yes
W5 Zr1 O1234 42.13(11) yes
W3 Zr1 O1234 42.34(11) yes
W4 Zr1 O1234 41.41(12) yes
O1 Zr1 O1234 141.4(2) yes
O2 Zr1 O11 70.9(2) yes
O2 Zr1 O21 82.6(2) yes
O11 Zr1 O21 81.9(2) yes
O2 Zr1 O31 146.3(2) yes
O11 Zr1 O31 76.1(2) yes
O21 Zr1 O31 86.3(2) yes
O2 Zr1 O41 127.6(2) yes
O11 Zr1 O41 131.5(2) yes
O21 Zr1 O41 138.09(19) yes
O31 Zr1 O41 80.3(2) yes
O2 Zr1 O51 72.6(2) yes
O11 Zr1 O51 142.0(2) yes
O21 Zr1 O51 83.5(2) yes
O31 Zr1 O51 137.6(2) yes
O41 Zr1 O51 80.3(2) yes
O2 Zr1 O1234 134.24(18) yes
O11 Zr1 O1234 135.87(19) yes
O21 Zr1 O1234 69.89(18) yes
O31 Zr1 O1234 69.09(18) yes
O41 Zr1 O1234 68.23(18) yes
O51 Zr1 O1234 68.72(18) yes
Zr1 O11 S1 123.6(3) yes
W2 O12 W1 117.8(3) yes
W3 O13 W1 117.6(3) yes
W4 O14 W1 117.2(3) yes
W5 O15 W1 117.5(3) yes
Zr1 O21 W2 122.1(3) yes
W3 O23 W2 116.3(3) yes
W2 O25 W5 116.1(3) yes
Zr1 O31 W3 122.3(3) yes
W3 O34 W4 114.8(3) yes
Zr1 O41 W4 121.4(3) yes
W4 O45 W5 114.9(2) yes
Zr1 O51 W5 121.9(3) yes
W4 O1234 W5 90.39(18) yes
W4 O1234 W3 89.91(18) yes
W5 O1234 W3 179.5(3) yes
W4 O1234 W2 179.5(3) yes
W5 O1234 W2 90.07(18) yes
W3 O1234 W2 89.62(18) yes
W4 O1234 W1 90.49(18) yes
W5 O1234 W1 90.43(18) yes
W3 O1234 W1 89.97(18) yes
W2 O1234 W1 89.75(18) yes
W4 O1234 Zr1 90.95(18) yes
W5 O1234 Zr1 89.84(17) yes
W3 O1234 Zr1 89.75(17) yes
W2 O1234 Zr1 88.82(17) yes
W1 O1234 Zr1 178.5(2) yes
O11 S1 C1 103.6(4) yes
O11 S1 C2 105.7(5) yes
C1 S1 C2 97.7(5) yes
C11 N1 C12 109.6(8) yes
C11 N1 C13 107.8(9) yes
C12 N1 C13 109.8(8) yes
C11 N1 C14 111.2(8) yes
C12 N1 C14 107.8(9) yes
C13 N1 C14 110.6(9) yes
C21 N2 C22 108.7(8) yes
C21 N2 C23 107.4(7) yes
C22 N2 C23 110.5(8) yes
C21 N2 C24 110.8(8) yes
C22 N2 C24 110.3(8) yes
C23 N2 C24 109.1(7) yes
O201 S2 C201 105.7(7) yes
O201 S2 C202 103.1(8) yes
C201 S2 C202 97.9(10) yes

loop_
_geom_bond_atom_site_label_1
_geom_bond_atom_site_label_2
_geom_bond_distance
_geom_bond_publ_flag
W1 W2 3.3192(5) yes
W1 W3 3.3179(4) yes
W1 W4 3.3105(5) yes
W1 W5 3.3222(4) yes
W1 O10 1.731(6) yes
W1 O12 1.908(6) yes
W1 O13 1.920(6) yes
W1 O14 1.898(6) yes
W1 O15 1.892(5) yes
W1 O1234 2.368(5) yes
W2 Zr1 3.4319(7) yes
W2 O12 1.967(6) yes
W2 O20 1.721(6) yes
W2 O21 1.840(5) yes
W2 O23 1.925(5) yes
W2 O25 1.944(5) yes
W2 O1234 2.336(5) yes
W3 Zr1 3.4527(7) yes
W3 O13 1.959(5) yes
W3 O23 1.943(5) yes
W3 O30 1.719(5) yes
W3 O31 1.846(5) yes
W3 O34 1.943(5) yes
W3 O1234 2.325(5) yes
W4 Zr1 3.4669(7) yes
W4 O14 1.981(6) yes
W4 O34 1.931(5) yes
W4 O40 1.718(6) yes
W4 O41 1.833(5) yes
W4 O45 1.940(5) yes
W4 O1234 2.293(5) yes
W5 Zr1 3.4469(7) yes
W5 O15 1.992(5) yes
W5 O25 1.933(5) yes
W5 O45 1.936(5) yes
W5 O50 1.727(5) yes
W5 O51 1.820(5) yes
W5 O1234 2.312(5) yes
Zr1 O1 2.277(6) yes
Zr1 O2 2.324(5) yes
Zr1 O11 2.244(5) yes
Zr1 O21 2.080(5) yes
Zr1 O31 2.093(5) yes
Zr1 O41 2.138(5) yes
Zr1 O51 2.119(5) yes
Zr1 O1234 2.562(5) yes
O11 S1 1.531(6) yes
S1 C1 1.788(9) yes
S1 C2 1.784(10) yes
N1 C11 1.503(12) yes
N1 C12 1.511(11) yes
N1 C13 1.506(13) yes
N1 C14 1.497(13) yes
N2 C21 1.537(12) yes
N2 C22 1.502(12) yes
N2 C23 1.518(11) yes
N2 C24 1.496(12) yes
S2 O201 1.534(10) yes
S2 C201 1.781(16) yes
S2 C202 1.766(15) yes
